data_1556738
loop_
_publ_author_name
'Lumpi, Daniel'
'Kautny, Paul'
'St\"oger, Berthold'
'Fr\"ohlich, Johannes'

_publ_section_title
;
 Crystal chemistry of layered structures formed by linear rigid
 silyl-capped molecules.
;
_journal_issue 'Pt 5'
_journal_name_full IUCrJ
_journal_page_first 584
_journal_page_last 600
_journal_paper_doi 10.1107/S2052252515011665
_journal_volume 2
_journal_year 2015
_chemical_formula_sum 'C22 H30 O4 S2 Si2'
_chemical_formula_weight 478.8
_space_group_IT_number 2
_space_group_name_Hall '-P 1'
_space_group_name_H-M_alt 'P -1'
_symmetry_cell_setting triclinic
_symmetry_Int_Tables_number 2
_symmetry_space_group_name_Hall '-P 1'
_symmetry_space_group_name_H-M 'P -1'
_cell_angle_alpha 92.3607(19)
_cell_angle_beta 93.9781(19)
_cell_angle_gamma 98.3425(19)
_cell_formula_units_Z 2
_cell_length_a 6.8197(3)
_cell_length_b 12.1073(5)
_cell_length_c 16.1123(7)
_cell_measurement_reflns_used 9974
_cell_measurement_temperature 150
_cell_measurement_theta_max 34.9
_cell_measurement_theta_min 3.1
_cell_volume 1311.34(10)
_diffrn_ambient_temperature 150
_diffrn_measured_fraction_theta_full 0.99
_diffrn_measured_fraction_theta_max 0.99
_diffrn_measurement_device 'four-circle diffractometer'
_diffrn_measurement_device_type 'Bruker KAPPA APEX II CCD'
_diffrn_measurement_method '\w- and \f-scans'
_diffrn_radiation_monochromator graphite
_diffrn_radiation_probe x-ray
_diffrn_radiation_source 'X-ray tube'
_diffrn_radiation_type 'Mo K\a'
_diffrn_radiation_wavelength 0.71073
_diffrn_reflns_av_R_equivalents 0.0297
_diffrn_reflns_av_sigmaI/netI 0.0227
_diffrn_reflns_limit_h_max 11
_diffrn_reflns_limit_h_min -9
_diffrn_reflns_limit_k_max 19
_diffrn_reflns_limit_k_min -19
_diffrn_reflns_limit_l_max 25
_diffrn_reflns_limit_l_min -26
_diffrn_reflns_number 57779
_diffrn_reflns_theta_full 35.06
_diffrn_reflns_theta_max 35.06
_diffrn_reflns_theta_min 1.27
_exptl_absorpt_coefficient_mu 0.318
_exptl_absorpt_correction_T_max 0.97
_exptl_absorpt_correction_T_min 0.81
_exptl_absorpt_correction_type multi-scan
_exptl_absorpt_process_details SADABS
_exptl_crystal_colour 'clear colourless'
_exptl_crystal_density_diffrn 1.2121
_exptl_crystal_description plate
_exptl_crystal_F_000 508
_exptl_crystal_size_max 0.70
_exptl_crystal_size_mid 0.65
_exptl_crystal_size_min 0.10
_refine_diff_density_max 0.44
_refine_diff_density_min -0.39
_refine_ls_extinction_method none
_refine_ls_goodness_of_fit_gt 2.50
_refine_ls_goodness_of_fit_ref 2.15
_refine_ls_hydrogen_treatment constr
_refine_ls_number_constraints 120
_refine_ls_number_parameters 271
_refine_ls_number_reflns 11485
_refine_ls_number_restraints 0
_refine_ls_R_factor_all 0.0512
_refine_ls_R_factor_gt 0.0350
_refine_ls_shift/su_max 0.0013
_refine_ls_shift/su_mean 0.0001
_refine_ls_structure_factor_coef F
_refine_ls_weighting_details w=1/(\s^2^(F)+0.0001F^2^)
_refine_ls_weighting_scheme sigma
_refine_ls_wR_factor_gt 0.0436
_refine_ls_wR_factor_ref 0.0443
_reflns_number_gt 8331
_reflns_number_total 11485
_reflns_threshold_expression I>3\s(I)
_cod_data_source_file yc5004.cif
_cod_data_source_block BSEMOX1
_cod_depositor_comments
;
The following automatic conversions were performed:

data item '_diffrn_radiation_probe' value 'X-ray' was changed to
'x-ray' in accordance with the
/home/saulius/struct/COD-crude-data/automatic-downloads/DataCite-retrospective/IUCr/depositions/lib/dictionaries/cif_core.dic
dictionary named 'cif_core.dic' version 2.4.2 last updated on
2011-04-26.

Automatic conversion script
Id: cif_fix_values 7556 2019-12-06 15:28:31Z antanas 
;
_cod_database_code 1556738
_publcif_datablock.id {fb1d8f59-01f8-4c16-90b1-7499f77f1e79}

loop_
_symmetry_equiv_pos_site_id
_symmetry_equiv_pos_as_xyz
1 x,y,z
2 -x,-y,-z

loop_
_atom_site_label
_atom_site_type_symbol
_atom_site_fract_x
_atom_site_fract_y
_atom_site_fract_z
_atom_site_adp_type
_atom_site_U_iso_or_equiv
_atom_site_symmetry_multiplicity
_atom_site_occupancy
_atom_site_calc_flag
Si Si 0.21273(5) 0.10115(3) 0.383099(19) Uani 0.03221(10) 2 1 d
S S 0.09772(3) 0.261886(18) 0.087388(15) Uani 0.01803(7) 2 1 d
O1 O 0.03695(10) 0.29046(6) 0.00453(4) Uani 0.0281(2) 2 1 d
O2 O -0.03105(11) 0.27970(6) 0.15188(5) Uani 0.0301(2) 2 1 d
C1 C 0.42030(13) 0.42138(7) 0.05499(6) Uani 0.0179(3) 2 1 d
C2 C 0.30773(14) 0.50002(7) 0.02378(6) Uani 0.0197(3) 2 1 d
C3 C 0.61308(14) 0.42241(7) 0.03067(6) Uani 0.0200(3) 2 1 d
C4 C 0.34126(14) 0.33876(7) 0.11406(6) Uani 0.0203(3) 2 1 d
C5 C 0.44536(17) 0.31828(9) 0.18362(7) Uani 0.0317(3) 2 1 d
C6 C 0.37894(18) 0.24393(10) 0.24546(7) Uani 0.0357(4) 2 1 d
C7 C 0.32224(19) 0.18517(10) 0.30006(7) Uani 0.0381(4) 2 1 d
C8 C 0.2319(2) -0.04684(10) 0.35776(9) Uani 0.0480(5) 2 1 d
C9 C 0.3553(3) 0.15520(13) 0.48198(8) Uani 0.0586(6) 2 1 d
C10 C -0.0514(2) 0.12119(13) 0.38208(9) Uani 0.0542(5) 2 1 d
C11 C 0.13139(14) 0.12060(8) 0.08265(7) Uani 0.0237(3) 2 1 d
Si' Si 0.14044(5) 0.56394(2) 0.354503(17) Uani 0.02587(9) 2 1 d
S' S 0.69783(3) 0.830984(19) 0.194600(15) Uani 0.01936(7) 2 1 d
O1' O 0.67601(12) 0.84820(7) 0.28160(5) Uani 0.0354(3) 2 1 d
O2' O 0.86046(10) 0.89621(6) 0.15839(5) Uani 0.0307(2) 2 1 d
C1' C 0.49096(12) 0.92932(7) 0.06724(6) Uani 0.0145(2) 2 1 d
C2' C 0.59696(13) 1.03736(7) 0.07734(6) Uani 0.0159(2) 2 1 d
C3' C 0.60477(12) 1.10686(7) 0.01088(6) Uani 0.0160(2) 2 1 d
C4' C 0.47361(13) 0.85264(7) 0.13667(6) Uani 0.0158(2) 2 1 d
C5' C 0.29722(14) 0.79691(8) 0.15367(6) Uani 0.0196(3) 2 1 d
C6' C 0.25949(14) 0.71875(8) 0.21631(6) Uani 0.0210(3) 2 1 d
C7' C 0.21260(15) 0.65324(8) 0.26845(6) Uani 0.0239(3) 2 1 d
C8' C 0.0676(3) 0.65591(11) 0.43712(8) Uani 0.0625(6) 2 1 d
C9' C -0.0732(2) 0.45820(10) 0.31548(8) Uani 0.0413(4) 2 1 d
C10' C 0.3590(2) 0.49934(13) 0.39039(10) Uani 0.0619(6) 2 1 d
C11' C 0.71327(15) 0.68927(8) 0.17262(7) Uani 0.0274(3) 2 1 d
H2 H 0.17503 0.500515 0.039994 Uiso 0.0236 2 1 d
H3 H 0.691979 0.368788 0.05186 Uiso 0.024 2 1 d
H5 H 0.578317 0.357665 0.192817 Uiso 0.038 2 1 d
H111 H 0.218118 0.108183 0.039861 Uiso 0.0284 2 1 d
H112 H 0.189286 0.102084 0.135334 Uiso 0.0284 2 1 d
H113 H 0.005155 0.074386 0.070168 Uiso 0.0284 2 1 d
H2' H 0.66448 1.063553 0.130298 Uiso 0.0191 2 1 d
H3' H 0.677173 1.181145 0.018639 Uiso 0.0192 2 1 d
H5' H 0.183503 0.811471 0.119646 Uiso 0.0235 2 1 d
H111' H 0.717696 0.676051 0.113671 Uiso 0.0329 2 1 d
H112' H 0.831565 0.670526 0.200977 Uiso 0.0329 2 1 d
H113' H 0.598979 0.643814 0.191213 Uiso 0.0329 2 1 d
H81 H 0.179929 -0.091938 0.401125 Uiso 0.0576 2 1 d
H82 H 0.156978 -0.07068 0.305862 Uiso 0.0576 2 1 d
H83 H 0.36877 -0.054855 0.353113 Uiso 0.0576 2 1 d
H101 H -0.114106 0.078675 0.424545 Uiso 0.0651 2 1 d
H102 H -0.059452 0.198977 0.392527 Uiso 0.0651 2 1 d
H103 H -0.117673 0.096294 0.328635 Uiso 0.0651 2 1 d
H91 H 0.302317 0.114177 0.527176 Uiso 0.0703 2 1 d
H92 H 0.492287 0.146523 0.478792 Uiso 0.0703 2 1 d
H93 H 0.345111 0.232932 0.491257 Uiso 0.0703 2 1 d
H81' H 0.013715 0.611465 0.480467 Uiso 0.075 2 1 d
H82' H 0.182006 0.706625 0.45972 Uiso 0.075 2 1 d
H83' H -0.03095 0.697607 0.414249 Uiso 0.075 2 1 d
H91' H -0.115408 0.4123 0.360015 Uiso 0.0496 2 1 d
H92' H -0.180751 0.495113 0.294855 Uiso 0.0496 2 1 d
H93' H -0.034345 0.412303 0.271318 Uiso 0.0496 2 1 d
H101' H 0.328104 0.456103 0.437656 Uiso 0.0742 2 1 d
H102' H 0.392839 0.451549 0.346249 Uiso 0.0742 2 1 d
H103' H 0.46938 0.556864 0.405874 Uiso 0.0742 2 1 d

loop_
_atom_site_aniso_label
_atom_site_aniso_type_symbol
_atom_site_aniso_U_11
_atom_site_aniso_U_22
_atom_site_aniso_U_33
_atom_site_aniso_U_12
_atom_site_aniso_U_13
_atom_site_aniso_U_23
Si Si 0.0474(2) 0.02372(15) 0.02452(16) 0.00038(13) 0.00266(14) 0.00738(12)
S S 0.01440(10) 0.01724(10) 0.02198(12) -0.00026(8) 0.00287(9) 0.00215(8)
O1 O 0.0212(4) 0.0321(4) 0.0275(4) -0.0065(3) -0.0058(3) 0.0089(3)
O2 O 0.0268(4) 0.0286(4) 0.0365(4) 0.0048(3) 0.0138(3) -0.0012(3)
C1 C 0.0179(4) 0.0145(4) 0.0196(5) -0.0021(3) -0.0016(3) 0.0022(3)
C2 C 0.0149(4) 0.0173(4) 0.0264(5) 0.0007(3) 0.0021(4) 0.0017(4)
C3 C 0.0170(4) 0.0149(4) 0.0275(5) 0.0018(3) -0.0028(4) 0.0048(4)
C4 C 0.0200(4) 0.0172(4) 0.0215(5) -0.0037(3) -0.0004(4) 0.0030(3)
C5 C 0.0318(6) 0.0302(5) 0.0273(6) -0.0117(4) -0.0083(5) 0.0092(4)
C6 C 0.0398(7) 0.0344(6) 0.0272(6) -0.0098(5) -0.0109(5) 0.0102(5)
C7 C 0.0465(7) 0.0346(6) 0.0289(6) -0.0053(5) -0.0078(5) 0.0083(5)
C8 C 0.0614(9) 0.0314(6) 0.0534(9) 0.0095(6) 0.0109(7) 0.0069(6)
C9 C 0.0840(12) 0.0576(9) 0.0297(7) -0.0020(8) -0.0048(7) 0.0087(6)
C10 C 0.0599(10) 0.0463(8) 0.0582(10) 0.0099(7) 0.0142(8) -0.0004(7)
C11 C 0.0175(4) 0.0184(4) 0.0347(6) 0.0006(3) 0.0045(4) -0.0013(4)
Si' Si 0.03791(17) 0.02103(13) 0.01707(14) -0.00308(12) 0.00359(12) 0.00579(10)
S' S 0.01356(10) 0.02294(11) 0.02119(12) 0.00154(8) -0.00222(9) 0.00671(9)
O1' O 0.0328(4) 0.0513(5) 0.0204(4) 0.0055(4) -0.0067(3) -0.0013(3)
O2' O 0.0133(3) 0.0325(4) 0.0463(5) -0.0002(3) 0.0003(3) 0.0186(3)
C1' C 0.0098(4) 0.0165(4) 0.0182(4) 0.0029(3) 0.0027(3) 0.0052(3)
C2' C 0.0131(4) 0.0176(4) 0.0170(4) 0.0022(3) 0.0005(3) 0.0017(3)
C3' C 0.0117(4) 0.0151(4) 0.0212(5) 0.0010(3) 0.0018(3) 0.0030(3)
C4' C 0.0127(4) 0.0182(4) 0.0168(4) 0.0023(3) 0.0012(3) 0.0047(3)
C5' C 0.0144(4) 0.0238(4) 0.0211(5) 0.0021(3) 0.0014(3) 0.0086(4)
C6' C 0.0141(4) 0.0269(5) 0.0217(5) 0.0010(3) 0.0015(4) 0.0063(4)
C7' C 0.0206(5) 0.0272(5) 0.0236(5) 0.0009(4) 0.0028(4) 0.0061(4)
C8' C 0.1141(14) 0.0335(7) 0.0380(8) -0.0100(8) 0.0372(9) -0.0008(6)
C9' C 0.0487(8) 0.0344(6) 0.0361(7) -0.0131(5) 0.0096(6) 0.0031(5)
C10' C 0.0665(10) 0.0594(10) 0.0596(10) 0.0121(8) -0.0159(8) 0.0275(8)
C11' C 0.0214(5) 0.0264(5) 0.0365(6) 0.0081(4) 0.0021(4) 0.0104(4)

loop_
_atom_type_symbol
_atom_type_scat_dispersion_real
_atom_type_scat_dispersion_imag
_atom_type_scat_source
C 0.0033 0.0016 'International Tables Vol C tables 4.2.6.8 and 6.1.1.1'
H 0.0000 0.0000 'International Tables Vol C tables 4.2.6.8 and 6.1.1.1'
O 0.0106 0.0060 'International Tables Vol C tables 4.2.6.8 and 6.1.1.1'
S 0.1246 0.1234 'International Tables Vol C tables 4.2.6.8 and 6.1.1.1'
Si 0.0817 0.0704 'International Tables Vol C tables 4.2.6.8 and 6.1.1.1'

loop_
_geom_angle_atom_site_label_1
_geom_angle_atom_site_label_2
_geom_angle_atom_site_label_3
_geom_angle_site_symmetry_1
_geom_angle_site_symmetry_3
_geom_angle
C7 Si C8 . . 107.97(6)
C7 Si C9 . . 106.61(6)
C7 Si C10 . . 106.81(7)
C8 Si C9 . . 112.61(7)
C8 Si C10 . . 110.27(7)
C9 Si C10 . . 112.24(7)
O1 S O2 . . 117.21(5)
O1 S C11 . . 107.78(5)
O2 S C11 . . 109.02(5)
C2 C1 C3 . . 118.85(8)
C2 C1 C4 . . 121.55(9)
C3 C1 C4 . . 119.60(8)
C1 C2 C3 . 2_665 120.27(9)
C1 C2 H2 . . 119.87
C3 C2 H2 2_665 . 119.87
C1 C3 C2 . 2_665 120.89(9)
C1 C3 H3 . . 119.56
C2 C3 H3 2_665 . 119.56
C1 C4 C5 . . 122.64(8)
C4 C5 C6 . . 126.55(10)
C4 C5 H5 . . 116.72
C6 C5 H5 . . 116.72
C5 C6 C7 . . 177.07(12)
Si C7 C6 . . 174.42(12)
Si C8 H81 . . 109.47
Si C8 H82 . . 109.47
Si C8 H83 . . 109.47
H81 C8 H82 . . 109.47
H81 C8 H83 . . 109.47
H82 C8 H83 . . 109.47
Si C9 H91 . . 109.47
Si C9 H92 . . 109.47
Si C9 H93 . . 109.47
H91 C9 H92 . . 109.47
H91 C9 H93 . . 109.47
H92 C9 H93 . . 109.47
Si C10 H101 . . 109.47
Si C10 H102 . . 109.47
Si C10 H103 . . 109.47
H101 C10 H102 . . 109.47
H101 C10 H103 . . 109.47
H102 C10 H103 . . 109.47
S C11 H111 . . 109.47
S C11 H112 . . 109.47
S C11 H113 . . 109.47
H111 C11 H112 . . 109.47
H111 C11 H113 . . 109.47
H112 C11 H113 . . 109.47
C7' Si' C8' . . 106.73(6)
C7' Si' C9' . . 108.35(5)
C7' Si' C10' . . 107.73(6)
C8' Si' C9' . . 110.34(7)
C8' Si' C10' . . 111.35(7)
C9' Si' C10' . . 112.11(6)
O1' S' O2' . . 118.76(5)
O1' S' C11' . . 109.09(5)
O2' S' C11' . . 107.64(5)
C2' C1' C3' . 2_675 118.67(8)
C2' C1' C4' . . 122.30(8)
C3' C1' C4' 2_675 . 119.02(7)
C1' C2' C3' . . 120.08(8)
C1' C2' H2' . . 119.96
C3' C2' H2' . . 119.96
C1' C3' C2' 2_675 . 121.24(7)
C1' C3' H3' 2_675 . 119.38
C2' C3' H3' . . 119.38
C1' C4' C5' . . 121.44(8)
C4' C5' C6' . . 127.46(9)
C4' C5' H5' . . 116.27
C6' C5' H5' . . 116.27
C5' C6' C7' . . 175.09(10)
Si' C7' C6' . . 174.91(9)
Si' C8' H81' . . 109.47
Si' C8' H82' . . 109.47
Si' C8' H83' . . 109.47
H81' C8' H82' . . 109.47
H81' C8' H83' . . 109.47
H82' C8' H83' . . 109.47
Si' C9' H91' . . 109.47
Si' C9' H92' . . 109.47
Si' C9' H93' . . 109.47
H91' C9' H92' . . 109.47
H91' C9' H93' . . 109.47
H92' C9' H93' . . 109.47
Si' C10' H101' . . 109.47
Si' C10' H102' . . 109.47
Si' C10' H103' . . 109.47
H101' C10' H102' . . 109.47
H101' C10' H103' . . 109.47
H102' C10' H103' . . 109.47
S' C11' H111' . . 109.47
S' C11' H112' . . 109.47
S' C11' H113' . . 109.47
H111' C11' H112' . . 109.47
H111' C11' H113' . . 109.47
H112' C11' H113' . . 109.47

loop_
_geom_bond_atom_site_label_1
_geom_bond_atom_site_label_2
_geom_bond_site_symmetry_2
_geom_bond_distance
Si C7 . 1.8474(13)
Si C8 . 1.8465(13)
Si C9 . 1.8510(14)
Si C10 . 1.8512(17)
S O1 . 1.4410(8)
S O2 . 1.4354(8)
S C11 . 1.7579(10)
C1 C2 . 1.3953(13)
C1 C3 . 1.3962(14)
C1 C4 . 1.4798(13)
C2 C3 2_665 1.3892(13)
C2 H2 . 0.96
C3 H3 . 0.96
C4 C5 . 1.3361(14)
C5 C6 . 1.4236(16)
C5 H5 . 0.96
C6 C7 . 1.2035(17)
C8 H81 . 0.96
C8 H82 . 0.96
C8 H83 . 0.96
C9 H91 . 0.96
C9 H92 . 0.96
C9 H93 . 0.96
C10 H101 . 0.96
C10 H102 . 0.96
C10 H103 . 0.96
C11 H111 . 0.96
C11 H112 . 0.96
C11 H113 . 0.96
Si' C7' . 1.8431(11)
Si' C8' . 1.8409(15)
Si' C9' . 1.8501(12)
Si' C10' . 1.8501(18)
S' O1' . 1.4298(8)
S' O2' . 1.4380(8)
S' C11' . 1.7572(11)
C1' C2' . 1.3971(11)
C1' C3' 2_675 1.4001(12)
C1' C4' . 1.4830(13)
C2' C3' . 1.3880(13)
C2' H2' . 0.96
C3' H3' . 0.96
C4' C5' . 1.3426(12)
C5' C6' . 1.4229(14)
C5' H5' . 0.96
C6' C7' . 1.2066(14)
C8' H81' . 0.96
C8' H82' . 0.96
C8' H83' . 0.96
C9' H91' . 0.96
C9' H92' . 0.96
C9' H93' . 0.96
C10' H101' . 0.96
C10' H102' . 0.96
C10' H103' . 0.96
C11' H111' . 0.96
C11' H112' . 0.96
C11' H113' . 0.96

loop_
_geom_hbond_atom_site_label_D
_geom_hbond_atom_site_label_H
_geom_hbond_atom_site_label_A
_geom_hbond_site_symmetry_A
_geom_hbond_distance_DH
_geom_hbond_distance_HA
_geom_hbond_distance_DA
_geom_hbond_angle_DHA
C11 H112 C6 . 0.96 2.56 3.2082(15) 124.92
C5' H5' O1 2_565 0.96 2.57 3.3290(11) 135.63
C9' H93' O2 . 0.96 2.46 3.3938(15) 164.69
